data_1573968
loop_
_publ_author_name
'Shaydullin, Ruslan R.'
'Galushko, Alexey S.'
'Ilyushenkova, Valentina V.'
'Vlasova, Yulia S.'
'Ananikov, Valentine P.'

_publ_section_title
;
 Are activation barriers of 50-70 kcal mol<sup>-1</sup> accessible for
 transformations in organic synthesis in solution?
;
_journal_issue 12
_journal_name_full 'Chemical science'
_journal_page_first 5289
_journal_page_last 5298
_journal_paper_doi 10.1039/d4sc08243e
_journal_volume 16
_journal_year 2025
_chemical_formula_moiety 'C15 H12 N2'
_chemical_formula_sum 'C15 H12 N2'
_chemical_formula_weight 220.27
_space_group_crystal_system monoclinic
_space_group_IT_number 14
_space_group_name_Hall '-P 2ybc'
_space_group_name_H-M_alt 'P 1 21/c 1'
_atom_sites_solution_hydrogens geom
_atom_sites_solution_primary dual
_atom_sites_solution_secondary difmap
_audit_creation_date 2024-04-10
_audit_creation_method
;
Olex2 1.5
(compiled 2024.02.16 svn.r378c4104 for OlexSys, GUI svn.r6928)
;
_audit_update_record
;
2025-01-24 deposited with the CCDC.	2025-02-06 downloaded from the CCDC.
;
_cell_angle_alpha 90
_cell_angle_beta 93.8320(10)
_cell_angle_gamma 90
_cell_formula_units_Z 4
_cell_length_a 5.55130(10)
_cell_length_b 9.08050(10)
_cell_length_c 22.6176(3)
_cell_measurement_reflns_used 9439
_cell_measurement_temperature 100.00(10)
_cell_measurement_theta_max 79.0750
_cell_measurement_theta_min 3.9280
_cell_volume 1137.57(3)
_computing_cell_refinement 'CrysAlisPro 1.171.43.117a (Rigaku OD, 2024)'
_computing_data_collection 'CrysAlisPro system (CCD 43.109a 64-bit (release 21-02-2024))'
_computing_data_reduction 'CrysAlisPro 1.171.43.117a (Rigaku OD, 2024)'
_computing_molecular_graphics 'Olex2 1.5 (Dolomanov et al., 2009)'
_computing_publication_material 'Olex2 1.5 (Dolomanov et al., 2009)'
_computing_structure_refinement 'SHELXL 2018/3 (Sheldrick, 2015)'
_computing_structure_solution 'SHELXT 2014/5 (Sheldrick, 2014)'
_diffrn_ambient_environment N~2~
_diffrn_ambient_temperature 100.00(10)
_diffrn_detector 'Hybrid Pixel Array Detector'
_diffrn_detector_area_resol_mean 10.0000
_diffrn_detector_type HyPix
_diffrn_measured_fraction_theta_full 1.000
_diffrn_measured_fraction_theta_max 0.996
_diffrn_measurement_details
;
List of Runs (angles in degrees, time in seconds):

  # Type    Start    End  Width  t~exp~   \w     \q     \k     \f   Frames
#--------------------------------------------------------------------------
  1  \w   -122.00 -30.00   0.50    0.60    --  -46.59 -16.00  53.00  184
  2  \w   -122.00 -30.00   0.50    0.60    --  -46.59 -16.00  53.00  184
  3  \w     30.00 122.00   0.50    0.60    --   46.59  16.00-137.00  184
  4  \w    -28.00  25.00   0.50    0.60    --   46.59 -16.00  53.00  106
  5  \w   -167.00 -75.00   0.50    2.40    --  -91.75 -16.00  53.00  184
  6  \w     96.00 178.00   0.50    2.40    --  113.25  16.00-137.00  164
  7  \w    -25.00  30.00   0.50    0.60    --  -46.59  16.00-137.00  110
  8  \w     34.00  93.00   0.50    0.60    --   46.59-125.00-120.00  118
  9  \w    -29.00  27.00   0.50    0.60    --   46.59 -19.00 -60.00  112
 10  \w    -85.00 -27.00   0.50    2.40    --  -91.75 125.00 -90.00  116
 11  \w    -51.00 -23.00   0.50    2.40    --  -91.75  45.00-150.00   56
 12  \w     44.00  69.00   0.50    2.40    --  113.25 -61.00-180.00   50
 13  \w     41.00 106.00   0.50    2.40    --  113.25 -95.00 -90.00  130
 14  \w     66.00  96.00   0.50    2.40    --  113.25 -77.00 -30.00   60
 15  \w     69.00 102.00   0.50    2.40    --  113.25 -95.00 -30.00   66
 16  \w    142.00 168.00   0.50    2.40    --  113.25  15.00 120.00   52
 17  \w     77.00 110.00   0.50    2.40    --  113.25-125.00  30.00   66
 18  \w     43.00  70.00   0.50    2.40    --  113.25 -61.00 -30.00   54
 19  \w     55.00 103.00   0.50    2.40    --  113.25 -87.00-141.53   96
 20  \w    110.00 141.00   0.50    2.40    --  113.25 -87.00-141.53   62
 21  \w     43.00  70.00   0.50    2.40    --  113.25 -61.00-150.00   54
 22  \w     95.00 128.00   0.50    2.40    --  113.25 125.00 -90.00   66
 23  \w     44.00  95.00   0.50    2.40    --  113.25 -95.00 -60.00  102
 24  \w    111.00 138.00   0.50    2.40    --  113.25  15.00 120.00   54
 25  \w    140.00 177.00   0.50    2.40    --  113.25 125.00 -90.00   74
 26  \w     56.00  98.00   0.50    2.40    --  113.25 -77.00-120.00   84
 27  \w     55.00  82.00   0.50    2.40    --  113.25 -77.00-180.00   54
 28  \w     43.00  69.00   0.50    2.40    --  113.25-125.00  30.00   52
 29  \w     96.00 177.00   0.50    2.40    --  113.25  15.00 -90.00  162
 30  \w    102.00 128.00   0.50    2.40    --  113.25  45.00-120.00   52
 31  \w     97.00 127.00   0.50    2.40    --  113.25 125.00-150.00   60
 32  \w    101.00 130.00   0.50    2.40    --  113.25  30.00 150.00   58
 33  \w     42.00 103.00   0.50    2.40    --  113.25 -77.00  90.00  122
 34  \w     48.00  74.00   0.50    2.40    --  113.25 -95.00  90.00   52
 35  \w     81.00 106.00   0.50    2.40    --  113.25 -95.00  90.00   50
 36  \w     76.00 101.00   0.50    2.40    --  113.25 -95.00   0.00   50
 37  \w    106.00 168.00   0.50    2.40    --  113.25  45.00-180.00  124
 38  \w    122.00 168.00   0.50    2.40    --  113.25  61.00 -60.00   92
 39  \w    111.00 137.00   0.50    2.40    --  113.25  61.00 -90.00   52
 40  \w     85.00 111.00   0.50    2.40    --  113.25 -81.00 -89.37   52
 41  \w    118.00 146.00   0.50    2.40    --  113.25  30.00 -60.00   56
;
_diffrn_measurement_device 'four-circle diffractometer'
_diffrn_measurement_device_type 'XtaLAB Synergy, Dualflex, HyPix'
_diffrn_measurement_method '\w scans'
_diffrn_orient_matrix_type 'CrysAlisPro convention (1999,Acta A55,543-557)'
_diffrn_orient_matrix_UB_11 0.2686652000
_diffrn_orient_matrix_UB_12 -0.0267226000
_diffrn_orient_matrix_UB_13 -0.0096255000
_diffrn_orient_matrix_UB_21 0.0637204000
_diffrn_orient_matrix_UB_22 0.0247163000
_diffrn_orient_matrix_UB_23 0.0666011000
_diffrn_orient_matrix_UB_31 -0.0337303000
_diffrn_orient_matrix_UB_32 -0.1656861000
_diffrn_orient_matrix_UB_33 0.0114799000
_diffrn_radiation_monochromator mirror
_diffrn_radiation_probe x-ray
_diffrn_radiation_type 'Cu K\a'
_diffrn_radiation_wavelength 1.54184
_diffrn_reflns_av_R_equivalents 0.0266
_diffrn_reflns_av_unetI/netI 0.0198
_diffrn_reflns_Laue_measured_fraction_full 1.000
_diffrn_reflns_Laue_measured_fraction_max 0.996
_diffrn_reflns_limit_h_max 7
_diffrn_reflns_limit_h_min -6
_diffrn_reflns_limit_k_max 7
_diffrn_reflns_limit_k_min -11
_diffrn_reflns_limit_l_max 28
_diffrn_reflns_limit_l_min -28
_diffrn_reflns_number 13169
_diffrn_reflns_point_group_measured_fraction_full 1.000
_diffrn_reflns_point_group_measured_fraction_max 0.996
_diffrn_reflns_theta_full 67.684
_diffrn_reflns_theta_max 79.783
_diffrn_reflns_theta_min 3.918
_diffrn_source 'micro-focus sealed X-ray tube'
_diffrn_source_type 'PhotonJet (Cu) X-ray Source'
_exptl_absorpt_coefficient_mu 0.599
_exptl_absorpt_correction_T_max 1.000
_exptl_absorpt_correction_T_min 0.512
_exptl_absorpt_correction_type gaussian
_exptl_absorpt_process_details
;
CrysAlisPro 1.171.43.117a (Rigaku Oxford Diffraction, 2024)
Numerical absorption correction based on gaussian integration over
a multifaceted crystal model
Empirical absorption correction using spherical harmonics,
implemented in SCALE3 ABSPACK scaling algorithm.
;
_exptl_crystal_colour yellow
_exptl_crystal_density_diffrn 1.286
_exptl_crystal_density_meas ?
_exptl_crystal_density_method 'not measured'
_exptl_crystal_description prism
_exptl_crystal_F_000 464
_exptl_crystal_size_max 0.31
_exptl_crystal_size_mid 0.17
_exptl_crystal_size_min 0.04
_refine_diff_density_max 0.391
_refine_diff_density_min -0.253
_refine_diff_density_rms 0.042
_refine_ls_extinction_coef 0.0020(5)
_refine_ls_extinction_expression Fc^*^=kFc[1+0.001xFc^2^\l^3^/sin(2\q)]^-1/4^
_refine_ls_extinction_method 'SHELXL-2018/3 (Sheldrick 2018)'
_refine_ls_goodness_of_fit_ref 1.030
_refine_ls_hydrogen_treatment constr
_refine_ls_matrix_type full
_refine_ls_number_parameters 155
_refine_ls_number_reflns 2471
_refine_ls_number_restraints 0
_refine_ls_restrained_S_all 1.030
_refine_ls_R_factor_all 0.0420
_refine_ls_R_factor_gt 0.0397
_refine_ls_shift/su_max 0.001
_refine_ls_shift/su_mean 0.000
_refine_ls_structure_factor_coef Fsqd
_refine_ls_weighting_details 'w=1/[\s^2^(Fo^2^)+(0.0578P)^2^+0.4766P] where P=(Fo^2^+2Fc^2^)/3'
_refine_ls_weighting_scheme calc
_refine_ls_wR_factor_gt 0.1100
_refine_ls_wR_factor_ref 0.1123
_reflns_Friedel_coverage 0.000
_reflns_number_gt 2305
_reflns_number_total 2471
_reflns_threshold_expression 'I > 2\s(I)'
_cod_data_source_file d4sc08243e2.cif
_cod_data_source_block rus-197
_cod_depositor_comments
;
The following automatic conversions were performed:

data item '_exptl_crystal_density_meas' value 'none' was changed to
'?' -- the value is perceived as not measured.

Automatic conversion script
Id: cif_fix_values 8170 2020-07-09 18:12:32Z antanas 

 Adding full bibliography for 1573968.cif.
;
_cod_database_code 1573968
_shelx_shelxl_version_number 2018/3
_chemical_oxdiff_formula 'C15 H12 N2'
_chemical_oxdiff_usercomment RUS-197
_shelx_space_group_comment
;
The symmetry employed for this shelxl refinement is uniquely defined
by the following loop, which should always be used as a source of
symmetry information in preference to the above space-group names.
They are only intended as comments.
;
_shelx_estimated_absorpt_t_max 0.976
_shelx_estimated_absorpt_t_min 0.836
_olex2_refinement_description
;
1. Fixed Uiso
 At 1.2 times of:
  All C(H) groups
2.a Aromatic/amide H refined with riding coordinates:
 C1(H1), C2(H2), C3(H3), C4(H4), C5(H5), C8(H8), C9(H9), C11(H11), C12(H12),
 C13(H13), C14(H14), C15(H15)
;
_olex2_submission_special_instructions 'No special instructions were received'
_oxdiff_exptl_absorpt_empirical_details
;
Empirical correction (ABSPACK) includes:
- Absorption correction using spherical harmonics
- Frame scaling
;
_oxdiff_exptl_absorpt_empirical_full_max 1.235
_oxdiff_exptl_absorpt_empirical_full_min 0.850

loop_
_space_group_symop_operation_xyz
'x, y, z'
'-x, y+1/2, -z+1/2'
'-x, -y, -z'
'x, -y-1/2, z-1/2'

loop_
_atom_site_label
_atom_site_type_symbol
_atom_site_fract_x
_atom_site_fract_y
_atom_site_fract_z
_atom_site_U_iso_or_equiv
_atom_site_adp_type
_atom_site_occupancy
_atom_site_site_symmetry_order
_atom_site_calc_flag
_atom_site_refinement_flags_posn
_atom_site_refinement_flags_adp
_atom_site_refinement_flags_occupancy
_atom_site_disorder_assembly
_atom_site_disorder_group
N1 N 0.38239(18) 0.50841(11) 0.72777(4) 0.0255(2) Uani 1 1 d . . . . .
N2 N 0.34442(18) 0.59947(11) 0.68058(4) 0.0236(2) Uani 1 1 d . . . . .
C1 C 0.3251(2) 0.72447(13) 0.56556(5) 0.0245(3) Uani 1 1 d . . . . .
H1 H 0.195246 0.742311 0.589925 0.029 Uiso 1 1 calc R U . . .
C2 C 0.3301(2) 0.79452(14) 0.51109(5) 0.0276(3) Uani 1 1 d . . . . .
H2 H 0.204366 0.860775 0.498570 0.033 Uiso 1 1 calc R U . . .
C3 C 0.5178(2) 0.76833(14) 0.47475(5) 0.0277(3) Uani 1 1 d . . . . .
H3 H 0.519750 0.815265 0.437247 0.033 Uiso 1 1 calc R U . . .
C4 C 0.7023(2) 0.67299(14) 0.49379(5) 0.0280(3) Uani 1 1 d . . . . .
H4 H 0.831256 0.654952 0.469179 0.034 Uiso 1 1 calc R U . . .
C5 C 0.7002(2) 0.60374(13) 0.54844(5) 0.0262(3) Uani 1 1 d . . . . .
H5 H 0.828566 0.539674 0.561263 0.031 Uiso 1 1 calc R U . . .
C6 C 0.5098(2) 0.62803(13) 0.58468(5) 0.0226(3) Uani 1 1 d . . . . .
C7 C 0.5021(2) 0.55447(12) 0.64151(5) 0.0205(2) Uani 1 1 d . . . . .
C8 C 0.6393(2) 0.43529(14) 0.66404(5) 0.0269(3) Uani 1 1 d . . . . .
H8 H 0.761776 0.384096 0.645010 0.032 Uiso 1 1 calc R U . . .
C9 C 0.5612(2) 0.40758(13) 0.71893(5) 0.0259(3) Uani 1 1 d . . . . .
H9 H 0.619193 0.333171 0.745777 0.031 Uiso 1 1 calc R U . . .
C10 C 0.2419(2) 0.52462(13) 0.77847(5) 0.0228(3) Uani 1 1 d . . . . .
C11 C 0.3116(2) 0.45049(13) 0.83074(5) 0.0263(3) Uani 1 1 d . . . . .
H11 H 0.451209 0.389722 0.832735 0.032 Uiso 1 1 calc R U . . .
C12 C 0.1769(2) 0.46546(14) 0.87987(5) 0.0277(3) Uani 1 1 d . . . . .
H12 H 0.224001 0.414328 0.915425 0.033 Uiso 1 1 calc R U . . .
C13 C -0.0268(2) 0.55504(14) 0.87731(6) 0.0272(3) Uani 1 1 d . . . . .
H13 H -0.118723 0.565317 0.911017 0.033 Uiso 1 1 calc R U . . .
C14 C -0.0949(2) 0.62932(14) 0.82521(6) 0.0277(3) Uani 1 1 d . . . . .
H14 H -0.233506 0.690953 0.823478 0.033 Uiso 1 1 calc R U . . .
C15 C 0.0376(2) 0.61437(13) 0.77559(5) 0.0256(3) Uani 1 1 d . . . . .
H15 H -0.010593 0.664893 0.739960 0.031 Uiso 1 1 calc R U . . .

loop_
_atom_site_aniso_label
_atom_site_aniso_U_11
_atom_site_aniso_U_22
_atom_site_aniso_U_33
_atom_site_aniso_U_23
_atom_site_aniso_U_13
_atom_site_aniso_U_12
N1 0.0261(5) 0.0237(5) 0.0265(5) -0.0007(4) 0.0009(4) -0.0008(4)
N2 0.0240(5) 0.0225(5) 0.0245(5) 0.0010(4) 0.0032(4) 0.0001(4)
C1 0.0220(5) 0.0281(6) 0.0237(5) -0.0022(4) 0.0030(4) -0.0009(4)
C2 0.0253(6) 0.0308(6) 0.0263(6) 0.0009(5) -0.0005(4) 0.0005(5)
C3 0.0290(6) 0.0308(6) 0.0236(6) -0.0005(5) 0.0029(4) -0.0064(5)
C4 0.0262(6) 0.0304(6) 0.0284(6) -0.0049(5) 0.0081(5) -0.0045(5)
C5 0.0233(6) 0.0253(6) 0.0304(6) -0.0037(5) 0.0035(5) -0.0006(4)
C6 0.0231(5) 0.0218(5) 0.0227(5) -0.0035(4) 0.0011(4) -0.0032(4)
C7 0.0190(5) 0.0202(5) 0.0223(5) -0.0036(4) 0.0014(4) -0.0008(4)
C8 0.0268(6) 0.0261(6) 0.0279(6) -0.0042(5) 0.0020(5) 0.0034(5)
C9 0.0269(6) 0.0219(6) 0.0286(6) -0.0014(4) -0.0007(5) 0.0031(4)
C10 0.0226(5) 0.0201(5) 0.0259(6) -0.0011(4) 0.0023(4) -0.0043(4)
C11 0.0264(6) 0.0235(6) 0.0290(6) 0.0013(5) 0.0029(5) 0.0011(4)
C12 0.0305(6) 0.0265(6) 0.0264(6) 0.0038(5) 0.0026(5) -0.0004(5)
C13 0.0252(6) 0.0291(6) 0.0280(6) -0.0007(5) 0.0058(5) -0.0029(5)
C14 0.0216(6) 0.0283(6) 0.0334(6) 0.0006(5) 0.0018(5) 0.0001(5)
C15 0.0231(6) 0.0265(6) 0.0268(6) 0.0026(4) -0.0010(4) -0.0025(4)

loop_
_atom_type_symbol
_atom_type_description
_atom_type_scat_dispersion_real
_atom_type_scat_dispersion_imag
_atom_type_scat_source
C C 0.0181 0.0091 'International Tables Vol C Tables 4.2.6.8 and 6.1.1.4'
H H 0.0000 0.0000 'International Tables Vol C Tables 4.2.6.8 and 6.1.1.4'
N N 0.0311 0.0180 'International Tables Vol C Tables 4.2.6.8 and 6.1.1.4'

loop_
_exptl_crystal_face_index_h
_exptl_crystal_face_index_k
_exptl_crystal_face_index_l
_exptl_crystal_face_perp_dist
-1 0 0 0.0513
1 -2 1 0.0672
0 2 -1 0.2036
1 -2 -1 0.0712
1 1 -2 0.0939
0 -1 0 0.0997
0 0 -1 0.0286
0 0 1 0.0116

loop_
_geom_angle_atom_site_label_1
_geom_angle_atom_site_label_2
_geom_angle_atom_site_label_3
_geom_angle
_geom_angle_site_symmetry_1
_geom_angle_site_symmetry_3
_geom_angle_publ_flag
N2 N1 C9 111.56(10) . . ?
N2 N1 C10 120.12(10) . . ?
C9 N1 C10 128.31(10) . . ?
C7 N2 N1 104.93(9) . . ?
C2 C1 H1 119.8 . . ?
C2 C1 C6 120.33(11) . . ?
C6 C1 H1 119.8 . . ?
C1 C2 H2 119.8 . . ?
C1 C2 C3 120.42(12) . . ?
C3 C2 H2 119.8 . . ?
C2 C3 H3 120.3 . . ?
C4 C3 C2 119.36(11) . . ?
C4 C3 H3 120.3 . . ?
C3 C4 H4 119.7 . . ?
C3 C4 C5 120.63(11) . . ?
C5 C4 H4 119.7 . . ?
C4 C5 H5 119.9 . . ?
C4 C5 C6 120.16(11) . . ?
C6 C5 H5 119.9 . . ?
C1 C6 C5 119.10(11) . . ?
C1 C6 C7 119.94(10) . . ?
C5 C6 C7 120.97(11) . . ?
N2 C7 C6 119.97(10) . . ?
N2 C7 C8 110.93(10) . . ?
C8 C7 C6 129.10(11) . . ?
C7 C8 H8 127.0 . . ?
C9 C8 C7 105.98(11) . . ?
C9 C8 H8 127.0 . . ?
N1 C9 H9 126.7 . . ?
C8 C9 N1 106.60(11) . . ?
C8 C9 H9 126.7 . . ?
C11 C10 N1 119.55(11) . . ?
C11 C10 C15 120.08(11) . . ?
C15 C10 N1 120.37(11) . . ?
C10 C11 H11 120.0 . . ?
C12 C11 C10 119.92(11) . . ?
C12 C11 H11 120.0 . . ?
C11 C12 H12 119.9 . . ?
C11 C12 C13 120.28(11) . . ?
C13 C12 H12 119.9 . . ?
C12 C13 H13 120.2 . . ?
C14 C13 C12 119.61(11) . . ?
C14 C13 H13 120.2 . . ?
C13 C14 H14 119.7 . . ?
C13 C14 C15 120.62(11) . . ?
C15 C14 H14 119.7 . . ?
C10 C15 H15 120.3 . . ?
C14 C15 C10 119.49(11) . . ?
C14 C15 H15 120.3 . . ?

loop_
_geom_bond_atom_site_label_1
_geom_bond_atom_site_label_2
_geom_bond_distance
_geom_bond_site_symmetry_2
_geom_bond_publ_flag
N1 N2 1.3555(14) . ?
N1 C9 1.3750(16) . ?
N1 C10 1.4368(15) . ?
N2 C7 1.3482(14) . ?
C1 H1 0.9500 . ?
C1 C2 1.3884(17) . ?
C1 C6 1.3950(17) . ?
C2 H2 0.9500 . ?
C2 C3 1.3903(17) . ?
C3 H3 0.9500 . ?
C3 C4 1.3874(19) . ?
C4 H4 0.9500 . ?
C4 C5 1.3875(17) . ?
C5 H5 0.9500 . ?
C5 C6 1.3979(16) . ?
C6 C7 1.4518(16) . ?
C7 C8 1.3996(16) . ?
C8 H8 0.9500 . ?
C8 C9 1.3656(17) . ?
C9 H9 0.9500 . ?
C10 C11 1.3925(17) . ?
C10 C15 1.3947(17) . ?
C11 H11 0.9500 . ?
C11 C12 1.3868(17) . ?
C12 H12 0.9500 . ?
C12 C13 1.3911(18) . ?
C13 H13 0.9500 . ?
C13 C14 1.3881(18) . ?
C14 H14 0.9500 . ?
C14 C15 1.3891(17) . ?
C15 H15 0.9500 . ?

loop_
_geom_torsion_atom_site_label_1
_geom_torsion_atom_site_label_2
_geom_torsion_atom_site_label_3
_geom_torsion_atom_site_label_4
_geom_torsion
_geom_torsion_site_symmetry_1
_geom_torsion_site_symmetry_2
_geom_torsion_site_symmetry_3
_geom_torsion_site_symmetry_4
_geom_torsion_publ_flag
N1 N2 C7 C6 179.43(9) . . . . ?
N1 N2 C7 C8 -0.01(13) . . . . ?
N1 C10 C11 C12 -179.96(11) . . . . ?
N1 C10 C15 C14 -179.60(10) . . . . ?
N2 N1 C9 C8 -0.19(14) . . . . ?
N2 N1 C10 C11 -167.86(10) . . . . ?
N2 N1 C10 C15 11.89(16) . . . . ?
N2 C7 C8 C9 -0.10(14) . . . . ?
C1 C2 C3 C4 -0.91(19) . . . . ?
C1 C6 C7 N2 -12.69(16) . . . . ?
C1 C6 C7 C8 166.65(12) . . . . ?
C2 C1 C6 C5 0.40(17) . . . . ?
C2 C1 C6 C7 -179.56(11) . . . . ?
C2 C3 C4 C5 0.19(18) . . . . ?
C3 C4 C5 C6 0.83(18) . . . . ?
C4 C5 C6 C1 -1.11(17) . . . . ?
C4 C5 C6 C7 178.85(10) . . . . ?
C5 C6 C7 N2 167.35(11) . . . . ?
C5 C6 C7 C8 -13.31(18) . . . . ?
C6 C1 C2 C3 0.61(18) . . . . ?
C6 C7 C8 C9 -179.48(11) . . . . ?
C7 C8 C9 N1 0.17(13) . . . . ?
C9 N1 N2 C7 0.12(13) . . . . ?
C9 N1 C10 C11 12.41(18) . . . . ?
C9 N1 C10 C15 -167.84(11) . . . . ?
C10 N1 N2 C7 -179.65(10) . . . . ?
C10 N1 C9 C8 179.56(11) . . . . ?
C10 C11 C12 C13 -0.41(19) . . . . ?
C11 C10 C15 C14 0.15(18) . . . . ?
C11 C12 C13 C14 0.10(19) . . . . ?
C12 C13 C14 C15 0.35(19) . . . . ?
C13 C14 C15 C10 -0.47(18) . . . . ?
C15 C10 C11 C12 0.29(18) . . . . ?

loop_
_exptl_oxdiff_crystal_face_indexfrac_h
_exptl_oxdiff_crystal_face_indexfrac_k
_exptl_oxdiff_crystal_face_indexfrac_l
_exptl_oxdiff_crystal_face_x
_exptl_oxdiff_crystal_face_y
_exptl_oxdiff_crystal_face_z
-0.9989 -0.0003 -0.0033 -0.2683 -0.0639 0.0337
0.9981 -1.9988 1.0012 0.3119 0.0809 0.3090
0.0008 1.9992 -0.9978 -0.0436 -0.0170 -0.3427
0.9985 -1.9978 -0.9983 0.3313 -0.0522 0.2859
0.9996 1.0007 -1.9952 0.2610 -0.0445 -0.2224
-0.0003 -0.9993 -0.0009 0.0266 -0.0248 0.1656
0.0002 0.0005 -0.9997 0.0097 -0.0666 -0.0116
-0.0002 -0.0005 0.9997 -0.0097 0.0666 0.0116
